data_2216220
loop_
_publ_author_name
'Jing-Jing Liu '
'Ming-Xing Li'
'Min Shao'
'Xiang He'

_publ_section_title
;
 4-[4-Amino-5-(4-pyridyl)-4<i>H</i>-1,2,4-triazol-3-yl]pyridinium
 2,4,5-tricarboxybenzoate
;
_journal_coeditor_code AT2483
_journal_issue 12
_journal_name_full 'Acta Crystallographica Section E'
_journal_page_first o4883
_journal_page_last o4883
_journal_paper_doi 10.1107/S1600536807059351
_journal_volume 63
_journal_year 2007
_chemical_formula_iupac 'C22 H16 N6 O8'
_chemical_formula_moiety 'C22 H16 N6 O8'
_chemical_formula_sum 'C22 H16 N6 O8'
_chemical_formula_weight 492.41
_chemical_name_systematic
;
4-[4-Amino-5-(4-pyridyl)-4H-1,2,4-triazol-3-yl]pyridinium
2,4,5-tricarboxybenzoate
;
_space_group_IT_number 2
_symmetry_cell_setting triclinic
_symmetry_space_group_name_Hall '-P 1'
_symmetry_space_group_name_H-M 'P -1'
_atom_sites_solution_hydrogens geom
_atom_sites_solution_primary direct
_atom_sites_solution_secondary difmap
_audit_creation_method SHELXL-97
_cell_angle_alpha 78.620(6)
_cell_angle_beta 78.135(6)
_cell_angle_gamma 76.979(6)
_cell_formula_units_Z 2
_cell_length_a 9.669(4)
_cell_length_b 9.892(4)
_cell_length_c 11.557(5)
_cell_measurement_reflns_used 1502
_cell_measurement_temperature 296(2)
_cell_measurement_theta_max 26.126
_cell_measurement_theta_min 2.188
_cell_volume 1040.6(8)
_computing_cell_refinement 'SAINT (Bruker, 2000)'
_computing_data_collection 'APEX2 (Bruker, 2000)'
_computing_data_reduction 'SAINT (Bruker, 2000)'
_computing_molecular_graphics 'SHELXTL (Sheldrick, 2000)'
_computing_publication_material 'SHELXTL (Sheldrick, 2000)'
_computing_structure_refinement 'SHELXL97 (Sheldrick, 1997)'
_computing_structure_solution 'SHELXS97 (Sheldrick, 1997)'
_diffrn_ambient_temperature 296(2)
_diffrn_measured_fraction_theta_full 0.981
_diffrn_measured_fraction_theta_max 0.981
_diffrn_measurement_device_type 'Bruker SMART APEXII CCD area-detector'
_diffrn_measurement_method '\f and \w scans'
_diffrn_radiation_monochromator graphite
_diffrn_radiation_source 'fine-focus sealed tube'
_diffrn_radiation_type MoK\a
_diffrn_radiation_wavelength 0.71073
_diffrn_reflns_av_R_equivalents 0.0405
_diffrn_reflns_av_sigmaI/netI 0.0738
_diffrn_reflns_limit_h_max 10
_diffrn_reflns_limit_h_min -11
_diffrn_reflns_limit_k_max 11
_diffrn_reflns_limit_k_min -11
_diffrn_reflns_limit_l_max 13
_diffrn_reflns_limit_l_min -13
_diffrn_reflns_number 5424
_diffrn_reflns_theta_full 25.05
_diffrn_reflns_theta_max 25.05
_diffrn_reflns_theta_min 2.14
_exptl_absorpt_coefficient_mu 0.123
_exptl_absorpt_correction_T_max 0.9758
_exptl_absorpt_correction_T_min 0.9640
_exptl_absorpt_correction_type multi-scan
_exptl_absorpt_process_details '(SADABS; Sheldrick, 1996)'
_exptl_crystal_colour light-yellow
_exptl_crystal_density_diffrn 1.571
_exptl_crystal_density_method 'not measured'
_exptl_crystal_description block
_exptl_crystal_F_000 508
_exptl_crystal_size_max 0.30
_exptl_crystal_size_mid 0.30
_exptl_crystal_size_min 0.20
_refine_diff_density_max 0.477
_refine_diff_density_min -0.359
_refine_ls_extinction_method none
_refine_ls_goodness_of_fit_ref 1.041
_refine_ls_hydrogen_treatment mixed
_refine_ls_matrix_type full
_refine_ls_number_parameters 336
_refine_ls_number_reflns 3616
_refine_ls_number_restraints 2
_refine_ls_restrained_S_all 1.041
_refine_ls_R_factor_all 0.0948
_refine_ls_R_factor_gt 0.0708
_refine_ls_shift/su_max 0.000
_refine_ls_shift/su_mean 0.000
_refine_ls_structure_factor_coef Fsqd
_refine_ls_weighting_details 'calc w=1/[\s^2^(Fo^2^)+(0.1223P)^2^] where P=(Fo^2^+2Fc^2^)/3'
_refine_ls_weighting_scheme calc
_refine_ls_wR_factor_gt 0.1822
_refine_ls_wR_factor_ref 0.2040
_reflns_number_gt 2547
_reflns_number_total 3616
_reflns_threshold_expression I>2\s(I)
_cod_data_source_file at2483.cif
_cod_data_source_block I
_cod_original_cell_volume 1040.7(8)
_cod_database_code 2216220
_cod_database_fobs_code 2216220

loop_
_symmetry_equiv_pos_as_xyz
'x, y, z'
'-x, -y, -z'

loop_
_atom_site_type_symbol
_atom_site_label
_atom_site_fract_x
_atom_site_fract_y
_atom_site_fract_z
_atom_site_U_iso_or_equiv
_atom_site_adp_type
_atom_site_calc_flag
_atom_site_refinement_flags
_atom_site_occupancy
C C1 0.3322(3) 0.8520(3) 0.1415(3) 0.0268(7) Uani d . 1
C C2 0.4104(3) 0.7976(3) 0.0394(3) 0.0311(8) Uani d . 1
H H2 0.3610 0.7692 -0.0097 0.037 Uiso calc R 1
C C3 0.5588(3) 0.7842(3) 0.0084(3) 0.0288(7) Uani d . 1
C C4 0.6323(3) 0.8310(3) 0.0802(3) 0.0273(7) Uani d . 1
C C5 0.5564(3) 0.8803(3) 0.1826(3) 0.0291(7) Uani d . 1
H H5 0.6067 0.9085 0.2313 0.035 Uiso calc R 1
C C6 0.4077(3) 0.8905(3) 0.2175(3) 0.0260(7) Uani d . 1
C C7 0.1694(3) 0.8661(3) 0.1556(3) 0.0324(8) Uani d . 1
C C8 0.6323(3) 0.7232(3) -0.1027(3) 0.0319(8) Uani d . 1
C C9 0.7885(3) 0.8363(4) 0.0439(3) 0.0341(8) Uani d . 1
C C10 0.3530(3) 0.9423(3) 0.3371(3) 0.0314(8) Uani d . 1
C C11 -0.0022(4) 0.4396(4) 0.7227(4) 0.0522(10) Uani d . 1
H H11 -0.0305 0.3658 0.7794 0.063 Uiso calc R 1
C C12 0.1218(4) 0.4114(4) 0.6405(3) 0.0466(10) Uani d . 1
H H12 0.1766 0.3209 0.6433 0.056 Uiso calc R 1
C C13 0.1635(3) 0.5187(3) 0.5543(3) 0.0345(8) Uani d . 1
C C14 0.0788(4) 0.6515(4) 0.5562(3) 0.0410(9) Uani d . 1
H H14 0.1033 0.7272 0.4999 0.049 Uiso calc R 1
C C15 -0.0431(4) 0.6701(4) 0.6434(3) 0.0447(9) Uani d . 1
H H15 -0.0991 0.7597 0.6444 0.054 Uiso calc R 1
C C16 0.2958(4) 0.5033(3) 0.4658(3) 0.0347(8) Uani d . 1
C C17 0.4936(3) 0.4228(3) 0.3530(3) 0.0330(8) Uani d . 1
C C18 0.6221(3) 0.3351(4) 0.2942(3) 0.0336(8) Uani d . 1
C C19 0.6714(3) 0.1944(4) 0.3361(3) 0.0401(9) Uani d . 1
H H19 0.6186 0.1474 0.4020 0.048 Uiso calc R 1
C C20 0.7982(4) 0.1261(4) 0.2796(3) 0.0450(9) Uani d . 1
H H20 0.8325 0.0322 0.3077 0.054 Uiso calc R 1
C C21 0.8296(4) 0.3258(4) 0.1411(3) 0.0478(10) Uani d . 1
H H21 0.8852 0.3687 0.0744 0.057 Uiso calc R 1
C C22 0.7032(4) 0.4010(4) 0.1932(3) 0.0440(9) Uani d . 1
H H22 0.6717 0.4945 0.1619 0.053 Uiso calc R 1
N N1 -0.0829(3) 0.5666(3) 0.7248(3) 0.0459(8) Uani d . 1
N N2 0.3819(3) 0.3821(3) 0.4343(2) 0.0303(6) Uani d . 1
N N3 0.4787(3) 0.5603(3) 0.3354(3) 0.0526(9) Uani d . 1
N N4 0.3522(3) 0.6111(3) 0.4076(3) 0.0531(9) Uani d . 1
N N5 0.3484(3) 0.2474(3) 0.4713(3) 0.0406(7) Uani d D 1
N N6 0.8729(3) 0.1925(3) 0.1852(3) 0.0457(8) Uani d . 1
H H6A 0.9526 0.1471 0.1511 0.055 Uiso calc R 1
O O1 0.0868(2) 0.9087(3) 0.2452(2) 0.0506(7) Uani d . 1
O O2 0.1228(2) 0.8334(3) 0.0740(2) 0.0451(7) Uani d . 1
O O3 0.7241(3) 0.6058(3) -0.0823(2) 0.0499(7) Uani d . 1
H H3 0.7766 0.5890 -0.1453 0.075 Uiso calc R 1
O O4 0.6057(3) 0.7770(3) -0.2008(2) 0.0505(7) Uani d . 1
O O5 0.8508(2) 0.8303(3) -0.0578(2) 0.0521(7) Uani d . 1
O O6 0.8478(2) 0.8557(3) 0.1290(2) 0.0496(7) Uani d . 1
H H6 0.9336 0.8557 0.1044 0.074 Uiso calc R 1
O O7 0.4391(2) 0.9549(2) 0.3962(2) 0.0391(6) Uani d . 1
O O8 0.2155(2) 0.9750(3) 0.3766(2) 0.0443(7) Uani d . 1
H H8 0.1705 0.9529 0.3328 0.066 Uiso calc R 1
H H5A 0.418(4) 0.202(5) 0.515(4) 0.11(2) Uiso d D 1
H H5B 0.366(4) 0.208(4) 0.404(2) 0.053(12) Uiso d D 1

loop_
_atom_site_aniso_label
_atom_site_aniso_U_11
_atom_site_aniso_U_22
_atom_site_aniso_U_33
_atom_site_aniso_U_12
_atom_site_aniso_U_13
_atom_site_aniso_U_23
C1 0.0186(16) 0.0331(17) 0.0240(16) -0.0031(12) 0.0033(12) -0.0026(13)
C2 0.0200(17) 0.044(2) 0.0274(18) -0.0047(14) 0.0035(13) -0.0115(15)
C3 0.0233(17) 0.0357(18) 0.0216(16) -0.0016(13) 0.0046(13) -0.0043(13)
C4 0.0156(16) 0.0351(17) 0.0262(17) -0.0023(12) 0.0016(12) -0.0015(13)
C5 0.0235(17) 0.0385(18) 0.0240(17) -0.0078(13) -0.0001(13) -0.0037(14)
C6 0.0215(16) 0.0266(16) 0.0241(16) -0.0005(12) 0.0036(12) -0.0030(13)
C7 0.0207(17) 0.043(2) 0.0283(18) -0.0036(14) 0.0032(14) -0.0053(15)
C8 0.0198(17) 0.043(2) 0.0278(18) -0.0027(14) 0.0047(13) -0.0065(15)
C9 0.0260(18) 0.044(2) 0.0271(19) -0.0040(14) 0.0033(14) -0.0061(15)
C10 0.0322(19) 0.0315(18) 0.0257(17) -0.0048(14) 0.0027(14) -0.0027(14)
C11 0.047(2) 0.048(2) 0.048(2) -0.0057(18) 0.0194(18) -0.0063(18)
C12 0.039(2) 0.041(2) 0.046(2) 0.0039(16) 0.0131(17) -0.0085(17)
C13 0.0274(18) 0.0384(19) 0.0328(19) 0.0026(14) 0.0018(14) -0.0112(15)
C14 0.036(2) 0.042(2) 0.037(2) 0.0000(16) 0.0035(16) -0.0074(16)
C15 0.033(2) 0.045(2) 0.049(2) 0.0090(16) -0.0016(17) -0.0149(19)
C16 0.033(2) 0.0323(18) 0.0330(19) -0.0002(15) 0.0033(15) -0.0066(15)
C17 0.0230(18) 0.040(2) 0.0269(18) -0.0009(14) 0.0109(13) -0.0047(15)
C18 0.0257(18) 0.046(2) 0.0236(17) -0.0036(14) 0.0085(13) -0.0102(15)
C19 0.0277(19) 0.047(2) 0.036(2) -0.0012(16) 0.0109(15) -0.0080(16)
C20 0.029(2) 0.052(2) 0.048(2) -0.0002(16) 0.0020(16) -0.0136(18)
C21 0.037(2) 0.067(3) 0.033(2) -0.0131(19) 0.0168(16) -0.0134(19)
C22 0.037(2) 0.056(2) 0.031(2) -0.0066(17) 0.0089(16) -0.0059(17)
N1 0.0358(18) 0.051(2) 0.0438(19) -0.0011(15) 0.0075(14) -0.0138(16)
N2 0.0250(15) 0.0310(15) 0.0282(15) 0.0014(11) 0.0034(11) -0.0051(12)
N3 0.0407(19) 0.0435(19) 0.054(2) -0.0003(14) 0.0238(15) -0.0046(16)
N4 0.047(2) 0.0393(18) 0.055(2) -0.0005(15) 0.0210(16) -0.0057(15)
N5 0.0312(17) 0.0373(18) 0.048(2) -0.0031(13) 0.0068(14) -0.0134(15)
N6 0.0232(16) 0.067(2) 0.0425(19) -0.0008(14) 0.0105(13) -0.0229(17)
O1 0.0192(13) 0.086(2) 0.0429(15) -0.0012(12) 0.0095(11) -0.0262(14)
O2 0.0226(13) 0.0788(18) 0.0374(14) -0.0112(11) 0.0009(10) -0.0216(13)
O3 0.0452(16) 0.0545(16) 0.0333(14) 0.0116(12) 0.0100(11) -0.0093(12)
O4 0.0493(17) 0.0682(18) 0.0256(14) 0.0039(13) -0.0004(11) -0.0111(12)
O5 0.0247(14) 0.092(2) 0.0372(15) -0.0150(13) 0.0117(11) -0.0177(14)
O6 0.0195(13) 0.092(2) 0.0395(15) -0.0144(13) 0.0031(10) -0.0188(14)
O7 0.0370(14) 0.0538(15) 0.0258(12) -0.0081(11) -0.0003(10) -0.0107(11)
O8 0.0246(13) 0.0674(17) 0.0365(15) -0.0004(11) 0.0097(10) -0.0231(13)

loop_
_atom_type_symbol
_atom_type_description
_atom_type_scat_dispersion_real
_atom_type_scat_dispersion_imag
_atom_type_scat_source
C C 0.0033 0.0016 'International Tables Vol C Tables 4.2.6.8 and 6.1.1.4'
H H 0.0000 0.0000 'International Tables Vol C Tables 4.2.6.8 and 6.1.1.4'
N N 0.0061 0.0033 'International Tables Vol C Tables 4.2.6.8 and 6.1.1.4'
O O 0.0106 0.0060 'International Tables Vol C Tables 4.2.6.8 and 6.1.1.4'

loop_
_geom_angle_atom_site_label_1
_geom_angle_atom_site_label_2
_geom_angle_atom_site_label_3
_geom_angle
C2 C1 C6 118.4(3)
C2 C1 C7 114.6(3)
C6 C1 C7 127.0(3)
C3 C2 C1 122.7(3)
C3 C2 H2 118.6
C1 C2 H2 118.6
C2 C3 C4 118.5(3)
C2 C3 C8 118.3(3)
C4 C3 C8 123.1(3)
C5 C4 C3 118.8(3)
C5 C4 C9 119.8(3)
C3 C4 C9 121.3(3)
C4 C5 C6 123.5(3)
C4 C5 H5 118.3
C6 C5 H5 118.3
C5 C6 C1 117.8(3)
C5 C6 C10 112.4(3)
C1 C6 C10 129.8(3)
O2 C7 O1 121.8(3)
O2 C7 C1 117.0(3)
O1 C7 C1 121.2(3)
O4 C8 O3 123.7(3)
O4 C8 C3 122.6(3)
O3 C8 C3 113.7(3)
O5 C9 O6 123.8(3)
O5 C9 C4 122.1(3)
O6 C9 C4 113.9(3)
O7 C10 O8 119.6(3)
O7 C10 C6 119.6(3)
O8 C10 C6 120.9(3)
N1 C11 C12 123.2(4)
N1 C11 H11 118.4
C12 C11 H11 118.4
C13 C12 C11 119.2(3)
C13 C12 H12 120.4
C11 C12 H12 120.4
C12 C13 C14 117.6(3)
C12 C13 C16 124.3(3)
C14 C13 C16 118.0(3)
C13 C14 C15 119.1(3)
C13 C14 H14 120.5
C15 C14 H14 120.5
N1 C15 C14 122.9(3)
N1 C15 H15 118.5
C14 C15 H15 118.5
N4 C16 N2 109.7(3)
N4 C16 C13 122.3(3)
N2 C16 C13 127.9(3)
N3 C17 N2 110.1(3)
N3 C17 C18 121.0(3)
N2 C17 C18 128.8(3)
C19 C18 C22 118.5(3)
C19 C18 C17 124.3(3)
C22 C18 C17 117.1(3)
C20 C19 C18 119.3(3)
C20 C19 H19 120.4
C18 C19 H19 120.4
N6 C20 C19 120.5(4)
N6 C20 H20 119.8
C19 C20 H20 119.8
N6 C21 C22 120.2(3)
N6 C21 H21 119.9
C22 C21 H21 119.9
C21 C22 C18 119.0(4)
C21 C22 H22 120.5
C18 C22 H22 120.5
C15 N1 C11 118.0(3)
C17 N2 C16 105.5(3)
C17 N2 N5 129.1(3)
C16 N2 N5 125.1(3)
C17 N3 N4 107.0(3)
C16 N4 N3 107.7(3)
N2 N5 H5A 103(3)
N2 N5 H5B 106(2)
H5A N5 H5B 107(4)
C21 N6 C20 122.5(3)
C21 N6 H6A 118.7
C20 N6 H6A 118.7
C8 O3 H3 109.5
C9 O6 H6 109.5
C10 O8 H8 109.5

loop_
_geom_bond_atom_site_label_1
_geom_bond_atom_site_label_2
_geom_bond_distance
C1 C2 1.397(4)
C1 C6 1.404(4)
C1 C7 1.526(4)
C2 C3 1.388(4)
C2 H2 0.9300
C3 C4 1.396(4)
C3 C8 1.501(4)
C4 C5 1.374(4)
C4 C9 1.492(4)
C5 C6 1.397(4)
C5 H5 0.9300
C6 C10 1.520(4)
C7 O2 1.248(4)
C7 O1 1.252(4)
C8 O4 1.206(4)
C8 O3 1.306(4)
C9 O5 1.211(4)
C9 O6 1.299(4)
C10 O7 1.221(4)
C10 O8 1.302(4)
C11 N1 1.323(5)
C11 C12 1.380(5)
C11 H11 0.9300
C12 C13 1.375(5)
C12 H12 0.9300
C13 C14 1.384(5)
C13 C16 1.464(4)
C14 C15 1.388(5)
C14 H14 0.9300
C15 N1 1.315(5)
C15 H15 0.9300
C16 N4 1.310(4)
C16 N2 1.364(4)
C17 N3 1.314(4)
C17 N2 1.357(4)
C17 C18 1.468(4)
C18 C19 1.389(5)
C18 C22 1.399(5)
C19 C20 1.363(5)
C19 H19 0.9300
C20 N6 1.323(5)
C20 H20 0.9300
C21 N6 1.322(5)
C21 C22 1.369(5)
C21 H21 0.9300
C22 H22 0.9300
N2 N5 1.406(4)
N3 N4 1.383(4)
N5 H5A 0.905(10)
N5 H5B 0.907(10)
N6 H6A 0.8600
O3 H3 0.8200
O6 H6 0.8200
O8 H8 0.8200

loop_
_geom_hbond_atom_site_label_D
_geom_hbond_atom_site_label_H
_geom_hbond_atom_site_label_A
_geom_hbond_site_symmetry_A
_geom_hbond_distance_DH
_geom_hbond_distance_HA
_geom_hbond_distance_DA
_geom_hbond_angle_DHA
N6 H6A O5 2_765 0.86 2.02 2.757(4) 143.2
O6 H6 O1 1_655 0.82 2.61 3.086(3) 118.7
O3 H3 N1 1_654 0.82 1.82 2.628(4) 169.1
O6 H6 O2 1_655 0.82 1.76 2.573(3) 169.9
N6 H6A O1 1_645 0.86 2.57 3.138(4) 124.2
O8 H8 O1 . 0.82 1.59 2.413(3) 178.5
N5 H5A O7 2_666 0.905(10) 2.091(19) 2.967(4) 162(5)
N5 H5B O4 2_665 0.907(10) 2.29(2) 3.116(4) 152(3)
N5 H5B O7 1_545 0.907(10) 2.46(3) 3.070(4) 125(3)

loop_
_cod_related_entry_id
_cod_related_entry_database
_cod_related_entry_code
1 ChemSpider 21120553
